data_2219499
loop_
_publ_author_name
'Ramesh, P.'
'Subbiahpandi, A.'
'Thirumurugan, P.'
'Perumal, Paramasivan T.'
'Ponnuswamy, M. N.'

_publ_section_title 4-(2,4-Dichlorophenyl)-2-(1<i>H</i>-indol-3-yl)-6-(2-pyridyl)-1,4-dihydropyridine-4-carbonitrile
_journal_coeditor_code BT2767
_journal_issue 10
_journal_name_full 'Acta Crystallographica Section E'
_journal_page_first o1891
_journal_paper_doi 10.1107/S1600536808027669
_journal_volume 64
_journal_year 2008
_chemical_formula_iupac 'C25 H16 Cl2 N4'
_chemical_formula_moiety 'C25 H16 Cl2 N4'
_chemical_formula_sum 'C25 H16 Cl2 N4'
_chemical_formula_weight 443.32
_chemical_name_common
;
4-(2,4-Dichlorophenyl)-1,4-dihydro-2-(1H-indol-3-yl)-6-(pyridine-3-
carbonitrile
;
_chemical_name_systematic
;
4-(2,4-Dichlorophenyl)-2-(1<i>H</i>-indol-3-yl)-6-(2-pyridyl)-
1,4-dihydropyridine-4-carbonitrile
;
_space_group_IT_number 2
_symmetry_cell_setting triclinic
_symmetry_space_group_name_Hall '-P 1'
_symmetry_space_group_name_H-M 'P -1'
_atom_sites_solution_hydrogens geom
_atom_sites_solution_primary direct
_atom_sites_solution_secondary difmap
_audit_creation_method SHELXL97
_cell_angle_alpha 72.260(6)
_cell_angle_beta 79.420(6)
_cell_angle_gamma 78.224(6)
_cell_formula_units_Z 2
_cell_length_a 8.0158(9)
_cell_length_b 10.0261(12)
_cell_length_c 14.3653(17)
_cell_measurement_reflns_used 2900
_cell_measurement_temperature 298(2)
_cell_measurement_theta_max 25.00
_cell_measurement_theta_min 2.17
_cell_volume 1067.3(2)
_computing_cell_refinement 'APEX2 (Bruker, 2004)'
_computing_data_collection 'APEX2 (Bruker, 2004)'
_computing_data_reduction 'SAINT (Bruker, 2004)'
_computing_molecular_graphics 'ORTEP3 (Farrugia, 1997)'
_computing_publication_material 'SHELXL97 (Sheldrick, 2008) and PLATON (Spek, 2003)'
_computing_structure_refinement 'SHELXL97 (Sheldrick, 2008)'
_computing_structure_solution 'SHELXS97 (Sheldrick, 2008)'
_diffrn_ambient_temperature 298(2)
_diffrn_measured_fraction_theta_full 0.984
_diffrn_measured_fraction_theta_max 0.984
_diffrn_measurement_device_type 'Bruker APEX2 CCD area-detector diffractometer'
_diffrn_measurement_method '\w and \f scans'
_diffrn_radiation_monochromator graphite
_diffrn_radiation_source 'fine-focus sealed tube'
_diffrn_radiation_type MoK\a
_diffrn_radiation_wavelength 0.71073
_diffrn_reflns_av_R_equivalents 0.0226
_diffrn_reflns_av_sigmaI/netI 0.0200
_diffrn_reflns_limit_h_max 7
_diffrn_reflns_limit_h_min -9
_diffrn_reflns_limit_k_max 11
_diffrn_reflns_limit_k_min -11
_diffrn_reflns_limit_l_max 16
_diffrn_reflns_limit_l_min -17
_diffrn_reflns_number 12383
_diffrn_reflns_theta_full 25.00
_diffrn_reflns_theta_max 25.00
_diffrn_reflns_theta_min 2.16
_diffrn_standards_decay_% 0
_diffrn_standards_number 0
_exptl_absorpt_coefficient_mu 0.325
_exptl_absorpt_correction_T_max 0.9146
_exptl_absorpt_correction_T_min 0.8949
_exptl_absorpt_correction_type multi-scan
_exptl_absorpt_process_details '(SADABS; Sheldrick, 2001)'
_exptl_crystal_colour yellow
_exptl_crystal_density_diffrn 1.379
_exptl_crystal_density_method 'not measured'
_exptl_crystal_description block
_exptl_crystal_F_000 456
_exptl_crystal_size_max 0.35
_exptl_crystal_size_mid 0.32
_exptl_crystal_size_min 0.28
_refine_diff_density_max 0.614
_refine_diff_density_min -0.639
_refine_ls_extinction_method none
_refine_ls_goodness_of_fit_ref 1.079
_refine_ls_hydrogen_treatment mixed
_refine_ls_matrix_type full
_refine_ls_number_parameters 288
_refine_ls_number_reflns 3707
_refine_ls_number_restraints 0
_refine_ls_restrained_S_all 1.079
_refine_ls_R_factor_all 0.0534
_refine_ls_R_factor_gt 0.0436
_refine_ls_shift/su_max 0.001
_refine_ls_shift/su_mean 0.000
_refine_ls_structure_factor_coef Fsqd
_refine_ls_weighting_details 'calc w = 1/[\s^2^(Fo^2^)+(0.0719P)^2^+0.5551P] where P=(Fo^2^+2Fc^2^)/3'
_refine_ls_weighting_scheme calc
_refine_ls_wR_factor_gt 0.1237
_refine_ls_wR_factor_ref 0.1397
_reflns_number_gt 3172
_reflns_number_total 3707
_reflns_threshold_expression I>2\s(I)
_cod_data_source_file bt2767.cif
_cod_data_source_block I
_cod_original_sg_symbol_H-M P-1
_cod_database_code 2219499
_cod_database_fobs_code 2219499

loop_
_symmetry_equiv_pos_as_xyz
'x, y, z'
'-x, -y, -z'

loop_
_atom_site_type_symbol
_atom_site_label
_atom_site_fract_x
_atom_site_fract_y
_atom_site_fract_z
_atom_site_U_iso_or_equiv
_atom_site_adp_type
_atom_site_calc_flag
_atom_site_refinement_flags
_atom_site_occupancy
Cl Cl1 0.65524(10) 0.88516(11) 0.55182(6) 0.0861(3) Uani d . 1
Cl Cl2 1.32340(10) 0.67807(10) 0.50447(5) 0.0832(3) Uani d . 1
N N1 0.7936(2) 0.98325(19) 0.91511(14) 0.0411(4) Uani d . 1
H H1 0.821(3) 0.993(3) 0.966(2) 0.055(8) Uiso d . 1
C C2 0.7078(3) 0.8757(2) 0.92099(15) 0.0342(4) Uani d . 1
C C3 0.6640(3) 0.8668(2) 0.83578(15) 0.0362(5) Uani d . 1
C C4 0.7222(3) 0.9620(2) 0.73464(15) 0.0373(5) Uani d . 1
H H4 0.6248 0.9910 0.6966 0.045 Uiso calc R 1
C C5 0.7668(3) 1.0937(2) 0.74732(16) 0.0412(5) Uani d . 1
H H5 0.7692 1.1738 0.6936 0.049 Uiso calc R 1
C C6 0.8027(3) 1.0996(2) 0.83236(15) 0.0359(5) Uani d . 1
C C7 0.6707(3) 0.7807(2) 1.01918(15) 0.0357(5) Uani d . 1
C C8 0.6776(3) 0.8008(2) 1.11452(15) 0.0355(4) Uani d . 1
C C9 0.7107(3) 0.9087(2) 1.14899(17) 0.0426(5) Uani d . 1
H H9 0.7337 0.9946 1.1049 0.051 Uiso calc R 1
C C10 0.7087(3) 0.8860(3) 1.24827(18) 0.0515(6) Uani d . 1
H H10 0.7316 0.9572 1.2709 0.062 Uiso calc R 1
C C11 0.6732(3) 0.7589(3) 1.31624(18) 0.0553(6) Uani d . 1
H H11 0.6743 0.7465 1.3830 0.066 Uiso calc R 1
C C12 0.6369(3) 0.6519(3) 1.28621(17) 0.0523(6) Uani d . 1
H H12 0.6108 0.5677 1.3314 0.063 Uiso calc R 1
C C13 0.6405(3) 0.6741(2) 1.18565(16) 0.0408(5) Uani d . 1
N N14 0.6121(3) 0.5841(2) 1.13699(14) 0.0475(5) Uani d . 1
H H14 0.586(3) 0.503(3) 1.1635(19) 0.050(7) Uiso d . 1
C C15 0.6302(3) 0.6468(2) 1.03934(16) 0.0430(5) Uani d . 1
H H15 0.6172 0.6054 0.9919 0.052 Uiso calc R 1
C C16 0.5542(3) 0.7736(2) 0.83477(16) 0.0433(5) Uani d . 1
N N17 0.4654(3) 0.7028(2) 0.82628(17) 0.0636(6) Uani d . 1
C C18 0.8703(3) 0.8858(2) 0.67753(15) 0.0365(5) Uani d . 1
C C19 0.8534(3) 0.8496(3) 0.59441(17) 0.0455(5) Uani d . 1
C C20 0.9908(3) 0.7851(3) 0.54127(18) 0.0548(6) Uani d . 1
H H20 0.9761 0.7629 0.4853 0.066 Uiso calc R 1
C C21 1.1491(3) 0.7547(3) 0.57292(17) 0.0522(6) Uani d . 1
C C22 1.1726(3) 0.7853(3) 0.65559(18) 0.0537(6) Uani d . 1
H H22 1.2802 0.7628 0.6770 0.064 Uiso calc R 1
C C23 1.0333(3) 0.8503(3) 0.70659(17) 0.0474(6) Uani d . 1
H H23 1.0492 0.8713 0.7628 0.057 Uiso calc R 1
C C24 0.8451(3) 1.2263(2) 0.85058(16) 0.0382(5) Uani d . 1
C C25 0.8700(4) 1.3490(2) 0.77569(19) 0.0540(6) Uani d . 1
H H25 0.8621 1.3543 0.7108 0.065 Uiso calc R 1
C C26 0.9063(4) 1.4627(3) 0.7986(2) 0.0614(7) Uani d . 1
H H26 0.9234 1.5458 0.7495 0.074 Uiso calc R 1
C C27 0.9171(3) 1.4520(3) 0.8944(2) 0.0580(7) Uani d . 1
H H27 0.9407 1.5276 0.9119 0.070 Uiso calc R 1
C C28 0.8923(3) 1.3271(3) 0.9640(2) 0.0560(6) Uani d . 1
H H28 0.9000 1.3201 1.0292 0.067 Uiso calc R 1
N N29 0.8574(3) 1.2145(2) 0.94397(14) 0.0465(5) Uani d . 1

loop_
_atom_site_aniso_label
_atom_site_aniso_U_11
_atom_site_aniso_U_22
_atom_site_aniso_U_33
_atom_site_aniso_U_12
_atom_site_aniso_U_13
_atom_site_aniso_U_23
Cl1 0.0591(4) 0.1440(8) 0.0794(5) 0.0098(4) -0.0343(4) -0.0684(6)
Cl2 0.0690(5) 0.1084(7) 0.0464(4) 0.0200(4) 0.0061(3) -0.0138(4)
N1 0.0546(11) 0.0394(10) 0.0346(10) -0.0202(8) -0.0125(8) -0.0056(8)
C2 0.0346(10) 0.0320(10) 0.0376(11) -0.0075(8) -0.0042(8) -0.0106(8)
C3 0.0383(11) 0.0334(11) 0.0389(11) -0.0084(8) -0.0066(9) -0.0105(9)
C4 0.0413(11) 0.0390(11) 0.0337(11) -0.0072(9) -0.0105(8) -0.0094(9)
C5 0.0524(13) 0.0329(11) 0.0370(12) -0.0100(9) -0.0069(9) -0.0051(9)
C6 0.0386(11) 0.0312(10) 0.0374(11) -0.0092(8) -0.0032(8) -0.0074(9)
C7 0.0372(11) 0.0341(10) 0.0370(11) -0.0086(8) -0.0029(8) -0.0109(9)
C8 0.0335(10) 0.0361(11) 0.0363(11) -0.0051(8) -0.0006(8) -0.0115(9)
C9 0.0443(12) 0.0427(12) 0.0435(12) -0.0110(10) 0.0017(9) -0.0175(10)
C10 0.0494(13) 0.0661(16) 0.0489(14) -0.0139(12) 0.0008(10) -0.0314(12)
C11 0.0545(14) 0.0778(18) 0.0368(13) -0.0136(13) 0.0003(10) -0.0224(12)
C12 0.0555(14) 0.0582(15) 0.0368(12) -0.0130(12) 0.0014(10) -0.0054(11)
C13 0.0429(12) 0.0410(12) 0.0377(12) -0.0095(9) 0.0002(9) -0.0109(9)
N14 0.0648(13) 0.0363(10) 0.0413(11) -0.0213(9) -0.0015(9) -0.0049(8)
C15 0.0532(13) 0.0388(12) 0.0398(12) -0.0147(10) -0.0043(10) -0.0115(9)
C16 0.0558(13) 0.0381(12) 0.0395(12) -0.0119(10) -0.0126(10) -0.0092(9)
N17 0.0899(17) 0.0533(13) 0.0592(14) -0.0350(12) -0.0293(12) -0.0053(10)
C18 0.0427(11) 0.0357(11) 0.0320(11) -0.0119(9) -0.0076(8) -0.0054(8)
C19 0.0463(12) 0.0546(14) 0.0384(12) -0.0064(10) -0.0130(10) -0.0138(10)
C20 0.0632(16) 0.0678(16) 0.0349(12) -0.0037(13) -0.0084(11) -0.0195(11)
C21 0.0511(14) 0.0557(15) 0.0375(13) -0.0017(11) 0.0017(10) -0.0040(11)
C22 0.0407(12) 0.0694(17) 0.0472(14) -0.0072(11) -0.0095(10) -0.0094(12)
C23 0.0466(13) 0.0585(14) 0.0413(12) -0.0136(11) -0.0109(10) -0.0137(11)
C24 0.0368(11) 0.0352(11) 0.0431(12) -0.0078(9) -0.0011(9) -0.0129(9)
C25 0.0737(17) 0.0415(13) 0.0481(14) -0.0196(12) -0.0043(12) -0.0095(11)
C26 0.0767(18) 0.0367(13) 0.0698(18) -0.0200(12) -0.0008(14) -0.0111(12)
C27 0.0606(16) 0.0446(14) 0.0786(19) -0.0162(12) -0.0004(13) -0.0313(13)
C28 0.0643(16) 0.0558(15) 0.0594(16) -0.0184(12) -0.0043(12) -0.0293(13)
N29 0.0549(11) 0.0451(11) 0.0461(11) -0.0165(9) -0.0044(9) -0.0178(9)

loop_
_atom_type_symbol
_atom_type_description
_atom_type_scat_dispersion_real
_atom_type_scat_dispersion_imag
_atom_type_scat_source
C C 0.0033 0.0016 'International Tables Vol C Tables 4.2.6.8 and 6.1.1.4'
H H 0.0000 0.0000 'International Tables Vol C Tables 4.2.6.8 and 6.1.1.4'
N N 0.0061 0.0033 'International Tables Vol C Tables 4.2.6.8 and 6.1.1.4'
Cl Cl 0.1484 0.1585 'International Tables Vol C Tables 4.2.6.8 and 6.1.1.4'

loop_
_geom_angle_atom_site_label_1
_geom_angle_atom_site_label_2
_geom_angle_atom_site_label_3
_geom_angle
C2 N1 C6 122.28(18)
C2 N1 H1 120.3(19)
C6 N1 H1 115.6(19)
C3 C2 N1 117.87(18)
C3 C2 C7 125.98(18)
N1 C2 C7 116.15(18)
C2 C3 C16 122.62(19)
C2 C3 C4 122.64(17)
C16 C3 C4 114.67(18)
C5 C4 C18 111.94(17)
C5 C4 C3 108.98(16)
C18 C4 C3 112.45(17)
C5 C4 H4 107.8
C18 C4 H4 107.8
C3 C4 H4 107.8
C6 C5 C4 122.38(19)
C6 C5 H5 118.8
C4 C5 H5 118.8
C5 C6 N1 120.15(18)
C5 C6 C24 125.28(19)
N1 C6 C24 114.49(18)
C15 C7 C8 105.65(18)
C15 C7 C2 125.51(19)
C8 C7 C2 128.75(18)
C9 C8 C13 117.36(19)
C9 C8 C7 136.58(19)
C13 C8 C7 106.06(18)
C10 C9 C8 119.2(2)
C10 C9 H9 120.4
C8 C9 H9 120.4
C9 C10 C11 121.7(2)
C9 C10 H10 119.1
C11 C10 H10 119.1
C12 C11 C10 121.0(2)
C12 C11 H11 119.5
C10 C11 H11 119.5
C11 C12 C13 117.3(2)
C11 C12 H12 121.3
C13 C12 H12 121.3
N14 C13 C12 128.7(2)
N14 C13 C8 107.98(19)
C12 C13 C8 123.3(2)
C15 N14 C13 109.48(19)
C15 N14 H14 124.8(17)
C13 N14 H14 125.8(17)
N14 C15 C7 110.8(2)
N14 C15 H15 124.6
C7 C15 H15 124.6
N17 C16 C3 174.7(2)
C19 C18 C23 116.2(2)
C19 C18 C4 123.25(19)
C23 C18 C4 120.57(19)
C20 C19 C18 122.5(2)
C20 C19 Cl1 116.87(17)
C18 C19 Cl1 120.65(18)
C21 C20 C19 118.6(2)
C21 C20 H20 120.7
C19 C20 H20 120.7
C22 C21 C20 121.4(2)
C22 C21 Cl2 119.8(2)
C20 C21 Cl2 118.7(2)
C21 C22 C23 118.6(2)
C21 C22 H22 120.7
C23 C22 H22 120.7
C22 C23 C18 122.7(2)
C22 C23 H23 118.6
C18 C23 H23 118.6
N29 C24 C25 122.0(2)
N29 C24 C6 115.44(18)
C25 C24 C6 122.6(2)
C26 C25 C24 119.1(2)
C26 C25 H25 120.4
C24 C25 H25 120.4
C27 C26 C25 119.2(2)
C27 C26 H26 120.4
C25 C26 H26 120.4
C26 C27 C28 118.2(2)
C26 C27 H27 120.9
C28 C27 H27 120.9
N29 C28 C27 123.9(2)
N29 C28 H28 118.0
C27 C28 H28 118.0
C24 N29 C28 117.5(2)

loop_
_geom_bond_atom_site_label_1
_geom_bond_atom_site_label_2
_geom_bond_distance
Cl1 C19 1.737(2)
Cl2 C21 1.740(2)
N1 C2 1.367(3)
N1 C6 1.392(3)
N1 H1 0.84(3)
C2 C3 1.366(3)
C2 C7 1.459(3)
C3 C16 1.413(3)
C3 C4 1.526(3)
C4 C5 1.506(3)
C4 C18 1.524(3)
C4 H4 0.9800
C5 C6 1.326(3)
C5 H5 0.9300
C6 C24 1.487(3)
C7 C15 1.377(3)
C7 C8 1.456(3)
C8 C9 1.407(3)
C8 C13 1.413(3)
C9 C10 1.372(3)
C9 H9 0.9300
C10 C11 1.395(4)
C10 H10 0.9300
C11 C12 1.370(4)
C11 H11 0.9300
C12 C13 1.389(3)
C12 H12 0.9300
C13 N14 1.372(3)
N14 C15 1.345(3)
N14 H14 0.84(3)
C15 H15 0.9300
C16 N17 1.147(3)
C18 C19 1.385(3)
C18 C23 1.388(3)
C19 C20 1.384(3)
C20 C21 1.371(4)
C20 H20 0.9300
C21 C22 1.367(4)
C22 C23 1.379(3)
C22 H22 0.9300
C23 H23 0.9300
C24 N29 1.331(3)
C24 C25 1.388(3)
C25 C26 1.376(3)
C25 H25 0.9300
C26 C27 1.364(4)
C26 H26 0.9300
C27 C28 1.369(4)
C27 H27 0.9300
C28 N29 1.339(3)
C28 H28 0.9300

loop_
_geom_hbond_atom_site_label_D
_geom_hbond_atom_site_label_H
_geom_hbond_atom_site_label_A
_geom_hbond_site_symmetry_A
_geom_hbond_distance_DH
_geom_hbond_distance_HA
_geom_hbond_distance_DA
_geom_hbond_angle_DHA
N1 H1 N29 1 0.85(3) 2.21(3) 2.638(2) 111(2)
C4 H4 Cl1 1 0.98 2.56 3.114(2) 115.7
N14 H14 N17 2_667 0.84(3) 2.14(3) 2.937(3) 158(2)

loop_
_geom_torsion_atom_site_label_1
_geom_torsion_atom_site_label_2
_geom_torsion_atom_site_label_3
_geom_torsion_atom_site_label_4
_geom_torsion
C6 N1 C2 C3 15.0(3)
C6 N1 C2 C7 -164.76(19)
N1 C2 C3 C16 -170.6(2)
C7 C2 C3 C16 9.1(3)
N1 C2 C3 C4 6.2(3)
C7 C2 C3 C4 -174.09(19)
C2 C3 C4 C5 -22.1(3)
C16 C3 C4 C5 154.91(19)
C2 C3 C4 C18 102.6(2)
C16 C3 C4 C18 -80.4(2)
C18 C4 C5 C6 -104.9(2)
C3 C4 C5 C6 20.1(3)
C4 C5 C6 N1 -2.5(3)
C4 C5 C6 C24 -179.03(19)
C2 N1 C6 C5 -17.2(3)
C2 N1 C6 C24 159.66(19)
C3 C2 C7 C15 19.2(3)
N1 C2 C7 C15 -161.1(2)
C3 C2 C7 C8 -164.7(2)
N1 C2 C7 C8 15.0(3)
C15 C7 C8 C9 180.0(2)
C2 C7 C8 C9 3.3(4)
C15 C7 C8 C13 0.2(2)
C2 C7 C8 C13 -176.5(2)
C13 C8 C9 C10 1.2(3)
C7 C8 C9 C10 -178.6(2)
C8 C9 C10 C11 -0.6(4)
C9 C10 C11 C12 -0.8(4)
C10 C11 C12 C13 1.4(4)
C11 C12 C13 N14 178.8(2)
C11 C12 C13 C8 -0.7(4)
C9 C8 C13 N14 179.84(19)
C7 C8 C13 N14 -0.3(2)
C9 C8 C13 C12 -0.6(3)
C7 C8 C13 C12 179.3(2)
C12 C13 N14 C15 -179.2(2)
C8 C13 N14 C15 0.3(3)
C13 N14 C15 C7 -0.2(3)
C8 C7 C15 N14 0.0(3)
C2 C7 C15 N14 176.8(2)
C2 C3 C16 N17 173(3)
C4 C3 C16 N17 -4(3)
C5 C4 C18 C19 -126.6(2)
C3 C4 C18 C19 110.4(2)
C5 C4 C18 C23 52.5(3)
C3 C4 C18 C23 -70.6(2)
C23 C18 C19 C20 -1.6(3)
C4 C18 C19 C20 177.5(2)
C23 C18 C19 Cl1 178.79(17)
C4 C18 C19 Cl1 -2.1(3)
C18 C19 C20 C21 0.7(4)
Cl1 C19 C20 C21 -179.7(2)
C19 C20 C21 C22 0.7(4)
C19 C20 C21 Cl2 -178.27(19)
C20 C21 C22 C23 -1.1(4)
Cl2 C21 C22 C23 177.89(19)
C21 C22 C23 C18 0.1(4)
C19 C18 C23 C22 1.2(3)
C4 C18 C23 C22 -177.9(2)
C5 C6 C24 N29 172.5(2)
N1 C6 C24 N29 -4.2(3)
C5 C6 C24 C25 -7.3(4)
N1 C6 C24 C25 176.0(2)
N29 C24 C25 C26 -0.8(4)
C6 C24 C25 C26 179.0(2)
C24 C25 C26 C27 0.0(4)
C25 C26 C27 C28 0.5(4)
C26 C27 C28 N29 -0.2(4)
C25 C24 N29 C28 1.1(3)
C6 C24 N29 C28 -178.8(2)
C27 C28 N29 C24 -0.6(4)
